data_4511295
loop_
_publ_author_name
'Jarzembska, Katarzyna N.'
'Hoser, Anna A.'
'Kami\'nski, Rados\/law'
'Madsen, Anders \/O.'
'Durka, Krzysztof'
'Wo\'zniak, Krzysztof'

_publ_section_title
;
 Combined Experimental and Computational Studies of Pyrazinamide and
 Nicotinamide in the Context of Crystal Engineering and Thermodynamics
;
_journal_issue 7
_journal_name_full 'Crystal Growth &amp; Design'
_journal_page_first 3453
_journal_paper_doi 10.1021/cg500376z
_journal_volume 14
_journal_year 2014
_chemical_formula_moiety 'C5 H5 N3 O'
_chemical_formula_sum 'C5 H5 N3 O'
_chemical_formula_weight 123.11
_space_group_IT_number 14
_symmetry_cell_setting monoclinic
_symmetry_Int_Tables_number 14
_symmetry_space_group_name_Hall '-P 2ybc'
_symmetry_space_group_name_H-M 'P 1 21/c 1'
_cell_angle_alpha 90.00
_cell_angle_beta 101.0440(7)
_cell_angle_gamma 90.00
_cell_formula_units_Z 4
_cell_length_a 14.3396(7)
_cell_length_b 3.6211(2)
_cell_length_c 10.6131(5)
_cell_measurement_temperature 90
_cell_volume 540.88(5)
_diffrn_ambient_temperature 90
_diffrn_measured_fraction_theta_full 0.99
_diffrn_measured_fraction_theta_max 0.99
_diffrn_measurement_device
;
Bruker AXS Kappa APEX II Ultra diffractometer
;
_diffrn_measurement_device_type 'APEX II CCD detector'
_diffrn_measurement_method \w-scans
_diffrn_radiation_monochromator 'multi-layer optics'
_diffrn_radiation_source 'TXS rotating anode'
_diffrn_radiation_type 'Mo K\a'
_diffrn_radiation_wavelength 0.71073
_diffrn_reflns_av_R_equivalents 0.0341
_diffrn_reflns_av_sigmaI/netI 0.0333
_diffrn_reflns_limit_h_max 34
_diffrn_reflns_limit_h_min -34
_diffrn_reflns_limit_k_max 8
_diffrn_reflns_limit_k_min -5
_diffrn_reflns_limit_l_max 25
_diffrn_reflns_limit_l_min -22
_diffrn_reflns_number 38036
_diffrn_reflns_theta_full 58.02
_diffrn_reflns_theta_max 58.025
_diffrn_reflns_theta_min 2.895
_exptl_absorpt_coefficient_mu 0.112
_exptl_absorpt_correction_T_max 1.050
_exptl_absorpt_correction_T_min 0.937
_exptl_absorpt_correction_type multi-scan
_exptl_absorpt_process_details
;
 Absorption correction done by SORTAV
 Blessing, R. H.: (1995) Acta Cryst. A51, 33-38
;
_exptl_crystal_colour colourless
_exptl_crystal_density_diffrn 1.512
_exptl_crystal_description block
_exptl_crystal_F_000 256
_exptl_crystal_size_max 0.232
_exptl_crystal_size_mid 0.166
_exptl_crystal_size_min 0.087
_refine_diff_density_max +0.16
_refine_diff_density_min -0.14
_refine_ls_extinction_method none
_refine_ls_goodness_of_fit_ref 1.185
_refine_ls_hydrogen_treatment mixed
_refine_ls_number_parameters 204
_refine_ls_number_reflns 6241
_refine_ls_number_restraints 5
_refine_ls_R_factor_all 0.0212
_refine_ls_R_factor_gt 0.0153
_refine_ls_shift/su_max 0.003
_refine_ls_shift/su_mean 0.000
_refine_ls_structure_factor_coef F
_refine_ls_weighting_details
;
w=1/[\s^2^(Fo)]
;
_refine_ls_weighting_scheme sigma
_refine_ls_wR_factor_gt 0.0237
_refine_ls_wR_factor_ref 0.0237
_reflns_number_gt 6241
_reflns_number_total 7618
_reflns_threshold_expression I>3\s(I)
_cod_data_source_file cg500376z_si_002.cif
_cod_data_source_block beta-pyra-90K
_cod_depositor_comments 'Adding full bibliography for 4511295--4511296.cif.'
_cod_original_sg_symbol_H-M 'P 21/c'
_cod_database_code 4511295

loop_
_symmetry_equiv_pos_as_xyz
'x, y, z'
'-x, y+1/2, -z+1/2'
'-x, -y, -z'
'x, -y-1/2, z-1/2'

loop_
_atom_site_type_symbol
_atom_site_label
_atom_site_fract_x
_atom_site_fract_y
_atom_site_fract_z
_atom_site_U_iso_or_equiv
_atom_site_adp_type
_atom_site_occupancy
_atom_site_calc_flag
O O1 0.60100(1) 0.41140(4) 0.13077(2) 0.01389(4) Uani 1 d
N N1 0.584134(1) 0.23433(4) -0.07824(1) 0.01355(4) Uani 1 d
N N2 0.87655(1) 0.02050(4) 0.21781(1) 0.01217(4) Uani 1 d
N N3 0.767141(1) -0.02307(3) -0.03027(1) 0.01048(3) Uani 1 d
C C1 0.632069(1) 0.26420(4) 0.04179(1) 0.01034(3) Uani 1 d
C C2 0.731903(1) 0.11481(3) 0.06744(1) 0.00919(3) Uani 1 d
C C3 0.78608(1) 0.13325(4) 0.19156(1) 0.01129(4) Uani 1 d
C C4 0.91218(1) -0.11376(4) 0.11952(1) 0.01152(4) Uani 1 d
C C5 0.85748(1) -0.13763(4) -0.00387(1) 0.01128(4) Uani 1 d
H H1A 0.6163(3) 0.124(2) -0.1462(4) 0.02832 Uani 1 d
H H1B 0.5187(2) 0.348(2) -0.0995(6) 0.02930 Uani 1 d
H H3 0.7560(4) 0.247(2) 0.2693(4) 0.02943 Uani 1 d
H H4 0.9857(1) -0.202(2) 0.1394(6) 0.02825 Uani 1 d
H H5 0.8863(4) -0.254(2) -0.0822(4) 0.02991 Uani 1 d

loop_
_atom_site_aniso_label
_atom_site_aniso_U_11
_atom_site_aniso_U_22
_atom_site_aniso_U_33
_atom_site_aniso_U_12
_atom_site_aniso_U_13
_atom_site_aniso_U_23
O1 0.01080(4) 0.01859(5) 0.01227(4) 0.00346(4) 0.00216(4) -0.00222(4)
N1 0.00962(4) 0.01875(5) 0.01137(4) 0.00253(3) -0.00031(3) -0.00143(3)
N2 0.00923(4) 0.01757(5) 0.00906(4) 0.00078(3) 0.00013(3) 0.00008(3)
N3 0.00928(4) 0.01354(4) 0.00841(3) 0.00101(3) 0.00114(3) -0.00066(3)
C1 0.00826(4) 0.01203(4) 0.01048(4) 0.00080(3) 0.00119(3) -0.00040(3)
C2 0.00794(4) 0.01074(4) 0.00870(4) 0.00036(2) 0.00109(3) -0.00014(3)
C3 0.00933(4) 0.01570(5) 0.00858(4) 0.00078(3) 0.00108(3) -0.00111(3)
C4 0.00870(4) 0.01466(4) 0.01097(4) 0.00135(3) 0.00129(3) 0.00080(3)
C5 0.00979(4) 0.01414(4) 0.01006(4) 0.00156(3) 0.00229(3) -0.00066(3)
H1A 0.0243 0.0407 0.0198 0.0074 0.0039 -0.0055
H1B 0.0179 0.0405 0.0276 0.0099 -0.0003 -0.0006
H3 0.0259 0.0448 0.0184 0.0070 0.0062 -0.0076
H4 0.0152 0.0403 0.0284 0.0075 0.0019 0.0006
H5 0.0264 0.0433 0.0214 0.0088 0.0081 -0.0071

loop_
_atom_type_symbol
_atom_type_description
_atom_type_scat_dispersion_real
_atom_type_scat_dispersion_imag
_atom_type_scat_source
C C 0.0033 0.0016 'Su & Coppens, Acta. Cryst. (1997) A53, 749'
H H 0.0000 0.0000 'Su & Coppens, Acta. Cryst. (1997) A53, 749'
N N 0.0060 0.0030 'Su & Coppens. Acta. Cryst. (1997) A53, 749'
O O 0.0106 0.0060 'Su & Coppens, Acta. Cryst. (1997) A53, 749'

loop_
_geom_angle_atom_site_label_1
_geom_angle_atom_site_label_2
_geom_angle_atom_site_label_3
_geom_angle
O1 C1 N1 124.69(2)
O1 C1 C2 119.01(1)
N1 C1 C2 116.28(1)
N2 C3 C2 121.60(2)
N2 C3 H3 118.0(3)
N2 C4 C5 121.65(2)
N2 C4 H4 117.3(4)
N3 C2 C1 118.84(1)
N3 C2 C3 121.72(1)
N3 C5 C4 121.69(1)
N3 C5 H5 117.2(3)
C1 N1 H1A 119.5(3)
C1 N1 H1B 117.9(3)
C1 C2 C3 119.42(1)
C2 N3 C5 116.67(1)
C2 C3 H3 120.4(3)
C3 N2 C4 116.65(1)
C4 C5 H5 121.1(3)
C5 C4 H4 121.1(4)
H1A N1 H1B 122.3(5)

loop_
_geom_bond_atom_site_label_1
_geom_bond_atom_site_label_2
_geom_bond_distance
O1 C1 1.2392(2)
N1 C1 1.3310(2)
N1 H1A 1.010(1)
N1 H1B 1.010(1)
N2 C3 1.3374(2)
N2 C4 1.3378(2)
N3 C2 1.3345(2)
N3 C5 1.3378(2)
C1 C2 1.5056(2)
C2 C3 1.3968(2)
C3 H3 1.083(1)
C4 C5 1.3943(2)
C4 H4 1.083(1)
C5 H5 1.083(1)

loop_
_geom_torsion_atom_site_label_1
_geom_torsion_atom_site_label_2
_geom_torsion_atom_site_label_3
_geom_torsion_atom_site_label_4
_geom_torsion
O1 C1 N1 H1A 176.3(2)
O1 C1 N1 H1B 2.6(3)
O1 C1 C2 N3 -175.95(2)
O1 C1 C2 C3 2.26(1)
N1 C1 C2 N3 2.47(1)
N1 C1 C2 C3 -179.33(1)
N2 C3 C2 N3 1.41(1)
N2 C3 C2 C1 -176.74(1)
N2 C4 C5 N3 0.88(1)
N2 C4 C5 H5 -178.1(1)
N3 C2 C3 H3 179.79(10)
N3 C5 C4 H4 -178.64(10)
C1 C2 N3 C5 177.16(1)
C1 C2 C3 H3 1.6(3)
C2 N3 C5 C4 -0.09(1)
C2 N3 C5 H5 178.92(9)
C2 C1 N1 H1A -2.0(3)
C2 C1 N1 H1B -175.7(1)
C2 C3 N2 C4 -0.59(1)
C3 N2 C4 C5 -0.50(1)
C3 N2 C4 H4 179.03(10)
C3 C2 N3 C5 -1.00(1)
C4 N2 C3 H3 -179.0(1)
H4 C4 C5 H5 2.4(4)
